data_7246882
loop_
_publ_author_name
'Lazi\'c, Anita'
'Radovanovi\'c, Lidija'
'Rogan, Jelena'
'Valenti\'c, Nata\<sa'
'Janji\'c, Goran'
'\/Dor\/devi\'c, Ivana'
'Tri\<sovi\'c, Nemanja'

_publ_section_title
;
 Exploring the supramolecular profile of 5-phenylhydantoins
;
_journal_issue 25
_journal_name_full CrystEngComm
_journal_page_first 3637
_journal_page_last 3654
_journal_paper_doi 10.1039/D3CE00213F
_journal_volume 25
_journal_year 2023
_chemical_absolute_configuration unk
_chemical_formula_moiety 'C11 H12 N2 O3'
_chemical_formula_sum 'C11 H12 N2 O3'
_chemical_formula_weight 220.23
_space_group_IT_number 19
_space_group_name_Hall 'P 2ac 2ab'
_space_group_name_H-M_alt 'P 21 21 21'
_symmetry_cell_setting orthorhombic
_symmetry_space_group_name_Hall 'P 2ac 2ab'
_symmetry_space_group_name_H-M 'P 21 21 21'
_atom_sites_solution_hydrogens geom
_atom_sites_solution_primary dual
_atom_sites_solution_secondary dual
_audit_creation_method 'WinGX routine CIF_UPDATE'
_audit_update_record
;
2023-02-13 deposited with the CCDC.	2023-06-12 downloaded from the CCDC.
;
_cell_angle_alpha 90
_cell_angle_beta 90
_cell_angle_gamma 90
_cell_formula_units_Z 4
_cell_length_a 6.2259(12)
_cell_length_b 7.1884(14)
_cell_length_c 23.607(5)
_cell_measurement_reflns_used 3359
_cell_measurement_temperature 293(2)
_cell_measurement_theta_max 28.1300
_cell_measurement_theta_min 2.9570
_cell_volume 1056.5(4)
_computing_cell_refinement CrysAlisPro
_computing_data_collection CrysAlisPro
_computing_data_reduction CrysAlisPro
_computing_molecular_graphics 'Ortep for Windows (Farrugia, 2012)'
_computing_publication_material 'WinGX publication routines (Farrugia, 2012)'
_computing_structure_refinement 'SHELXL-2018/3 (Sheldrick, 2018)'
_computing_structure_solution 'SHELXT-2018/2 (Sheldrick, 2015)'
_diffrn_ambient_temperature 293(2)
_diffrn_detector_area_resol_mean 16.3280
_diffrn_measured_fraction_theta_full 0.999
_diffrn_measured_fraction_theta_max 0.999
_diffrn_measurement_device_type 'Xcalibur, Sapphire3, Gemini'
_diffrn_measurement_method '\w scans'
_diffrn_radiation_monochromator graphite
_diffrn_radiation_source 'Enhance (Mo) X-ray Source'
_diffrn_radiation_type 'Mo K\a'
_diffrn_radiation_wavelength 0.71073
_diffrn_reflns_av_R_equivalents 0.0269
_diffrn_reflns_av_sigmaI/netI 0.0245
_diffrn_reflns_limit_h_max 7
_diffrn_reflns_limit_h_min -7
_diffrn_reflns_limit_k_max 8
_diffrn_reflns_limit_k_min -8
_diffrn_reflns_limit_l_max 19
_diffrn_reflns_limit_l_min -28
_diffrn_reflns_number 7319
_diffrn_reflns_theta_full 25.242
_diffrn_reflns_theta_max 25.326
_diffrn_reflns_theta_min 2.962
_diffrn_standards_decay_% 0
_exptl_absorpt_coefficient_mu 0.102
_exptl_absorpt_correction_T_max 1.00000
_exptl_absorpt_correction_T_min 0.99506
_exptl_absorpt_correction_type multi-scan
_exptl_absorpt_process_details
;
CrysAlisPro 1.171.39.46 (Rigaku Oxford Diffraction, 2018)
Empirical absorption correction using spherical harmonics,
 implemented in SCALE3 ABSPACK scaling algorithm.
;
_exptl_crystal_colour colourless
_exptl_crystal_density_diffrn 1.385
_exptl_crystal_density_method 'not measured'
_exptl_crystal_description plate
_exptl_crystal_F_000 464
_exptl_crystal_size_max 0.36
_exptl_crystal_size_mid 0.26
_exptl_crystal_size_min 0.06
_refine_diff_density_max 0.135
_refine_diff_density_min -0.153
_refine_diff_density_rms 0.035
_refine_ls_abs_structure_details
;
 Flack x determined using 660 quotients [(I+)-(I-)]/[(I+)+(I-)]
 (Parsons, Flack and Wagner, Acta Cryst. B69 (2013) 249-259).
;
_refine_ls_abs_structure_Flack 0.133(1)
_refine_ls_extinction_method none
_refine_ls_goodness_of_fit_ref 1.062
_refine_ls_hydrogen_treatment constr
_refine_ls_matrix_type full
_refine_ls_number_parameters 147
_refine_ls_number_reflns 1940
_refine_ls_number_restraints 0
_refine_ls_restrained_S_all 1.062
_refine_ls_R_factor_all 0.0376
_refine_ls_R_factor_gt 0.0328
_refine_ls_shift/su_max 0.000
_refine_ls_shift/su_mean 0.000
_refine_ls_structure_factor_coef Fsqd
_refine_ls_weighting_details 'calc w=1/[\s^2^(Fo^2^)+(0.0380P)^2^+0.1469P] where P=(Fo^2^+2Fc^2^)/3'
_refine_ls_weighting_scheme calc
_refine_ls_wR_factor_gt 0.0752
_refine_ls_wR_factor_ref 0.0774
_reflns_number_gt 1773
_reflns_number_total 1940
_reflns_threshold_expression 'I > 2\s(I)'
_cod_data_source_file d3ce00213f2.cif
_cod_data_source_block 3
_cod_database_code 7246882

loop_
_symmetry_equiv_pos_as_xyz
'x, y, z'
'-x+1/2, -y, z+1/2'
'-x, y+1/2, -z+1/2'
'x+1/2, -y+1/2, -z'

loop_
_atom_site_label
_atom_site_type_symbol
_atom_site_fract_x
_atom_site_fract_y
_atom_site_fract_z
_atom_site_U_iso_or_equiv
_atom_site_adp_type
_atom_site_occupancy
_atom_site_site_symmetry_order
_atom_site_calc_flag
_atom_site_refinement_flags_posn
_atom_site_refinement_flags_adp
_atom_site_refinement_flags_occupancy
_atom_site_disorder_assembly
_atom_site_disorder_group
C2 C 0.7344(4) 0.4492(3) 0.54148(9) 0.0294(5) Uani 1 1 d . . . . .
C4 C 0.4518(3) 0.6094(3) 0.57806(8) 0.0278(5) Uani 1 1 d . . . . .
C5 C 0.6572(3) 0.7107(3) 0.59647(9) 0.0259(5) Uani 1 1 d . . . . .
C6 C 0.6819(3) 0.7143(3) 0.66100(8) 0.0256(5) Uani 1 1 d . . . . .
C7 C 0.5229(4) 0.7935(3) 0.69454(10) 0.0386(6) Uani 1 1 d . . . . .
H7 H 0.399712 0.840485 0.677469 0.046 Uiso 1 1 calc R U . . .
C8 C 0.5438(4) 0.8037(4) 0.75223(10) 0.0428(6) Uani 1 1 d . . . . .
H8 H 0.434943 0.857077 0.773772 0.051 Uiso 1 1 calc R U . . .
C9 C 0.7256(4) 0.7352(3) 0.77866(9) 0.0344(5) Uani 1 1 d . . . . .
C10 C 0.8864(4) 0.6568(3) 0.74644(10) 0.0361(5) Uani 1 1 d . . . . .
H10 H 1.009705 0.610817 0.763709 0.043 Uiso 1 1 calc R U . . .
C11 C 0.8631(3) 0.6470(3) 0.68791(9) 0.0312(5) Uani 1 1 d . . . . .
H11 H 0.972059 0.593813 0.666372 0.037 Uiso 1 1 calc R U . . .
C12 C 0.9051(5) 0.6698(4) 0.86579(11) 0.0545(7) Uani 1 1 d . . . . .
H12A H 1.035783 0.728926 0.853892 0.082 Uiso 1 1 calc R U . . .
H12B H 0.912338 0.539217 0.857496 0.082 Uiso 1 1 calc R U . . .
H12C H 0.886397 0.68713 0.905813 0.082 Uiso 1 1 calc R U . . .
C13 C 0.6552(4) 0.9066(3) 0.57136(10) 0.0390(6) Uani 1 1 d . . . . .
H13A H 0.6276 0.899511 0.531405 0.059 Uiso 1 1 calc R U . . .
H13B H 0.791982 0.964661 0.577632 0.059 Uiso 1 1 calc R U . . .
H13C H 0.544617 0.978837 0.589262 0.059 Uiso 1 1 calc R U . . .
N1 N 0.8179(3) 0.5939(3) 0.56898(7) 0.0322(5) Uani 1 1 d . . . . .
H1 H 0.953453 0.616333 0.570398 0.039 Uiso 1 1 calc R U . . .
N3 N 0.5123(3) 0.4599(3) 0.54747(7) 0.0327(5) Uani 1 1 d . . . . .
H3 H 0.424052 0.380501 0.533312 0.039 Uiso 1 1 calc R U . . .
O1 O 0.8284(3) 0.3290(2) 0.51517(7) 0.0455(5) Uani 1 1 d . . . . .
O2 O 0.2687(2) 0.6618(3) 0.58716(7) 0.0429(4) Uani 1 1 d . . . . .
O3 O 0.7288(3) 0.7498(3) 0.83649(7) 0.0522(5) Uani 1 1 d . . . . .

loop_
_atom_site_aniso_label
_atom_site_aniso_U_11
_atom_site_aniso_U_22
_atom_site_aniso_U_33
_atom_site_aniso_U_23
_atom_site_aniso_U_13
_atom_site_aniso_U_12
C2 0.0291(11) 0.0335(12) 0.0256(12) -0.0035(9) 0.0013(9) 0.0039(9)
C4 0.0228(10) 0.0364(13) 0.0240(11) -0.0028(9) 0.0005(8) -0.0024(9)
C5 0.0204(10) 0.0300(11) 0.0274(11) -0.0060(9) -0.0008(8) -0.0023(9)
C6 0.0244(10) 0.0241(10) 0.0283(11) -0.0054(8) -0.0006(8) -0.0006(8)
C7 0.0371(12) 0.0461(14) 0.0326(13) -0.0066(11) -0.0055(10) 0.0187(11)
C8 0.0491(14) 0.0488(16) 0.0306(13) -0.0079(11) 0.0024(11) 0.0192(12)
C9 0.0455(13) 0.0323(12) 0.0254(12) -0.0042(9) -0.0046(10) 0.0026(10)
C10 0.0314(11) 0.0419(13) 0.0349(13) 0.0002(11) -0.0109(10) 0.0017(11)
C11 0.0251(10) 0.0374(12) 0.0310(12) -0.0036(10) 0.0014(9) 0.0018(9)
C12 0.0682(19) 0.0631(18) 0.0321(14) 0.0024(13) -0.0170(12) 0.0000(15)
C13 0.0466(14) 0.0370(13) 0.0334(13) 0.0023(10) -0.0042(11) -0.0039(12)
N1 0.0173(8) 0.0462(12) 0.0331(10) -0.0146(9) 0.0019(7) 0.0000(8)
N3 0.0281(10) 0.0346(11) 0.0353(11) -0.0115(8) -0.0006(8) -0.0075(8)
O1 0.0452(10) 0.0450(10) 0.0462(10) -0.0171(8) 0.0060(8) 0.0090(8)
O2 0.0202(8) 0.0605(11) 0.0481(10) -0.0149(9) 0.0003(7) 0.0028(7)
O3 0.0678(12) 0.0626(12) 0.0261(9) -0.0070(8) -0.0095(8) 0.0165(10)

loop_
_atom_type_symbol
_atom_type_description
_atom_type_scat_dispersion_real
_atom_type_scat_dispersion_imag
_atom_type_scat_source
C C 0.0033 0.0016 'International Tables Vol C Tables 4.2.6.8 and 6.1.1.4'
H H 0.0000 0.0000 'International Tables Vol C Tables 4.2.6.8 and 6.1.1.4'
N N 0.0061 0.0033 'International Tables Vol C Tables 4.2.6.8 and 6.1.1.4'
O O 0.0106 0.0060 'International Tables Vol C Tables 4.2.6.8 and 6.1.1.4'

loop_
_geom_angle_atom_site_label_1
_geom_angle_atom_site_label_2
_geom_angle_atom_site_label_3
_geom_angle
_geom_angle_site_symmetry_1
_geom_angle_site_symmetry_3
_geom_angle_publ_flag
O1 C2 N1 128.1(2) . . ?
O1 C2 N3 124.7(2) . . ?
N1 C2 N3 107.15(18) . . ?
O2 C4 N3 127.0(2) . . ?
O2 C4 C5 125.6(2) . . ?
N3 C4 C5 107.29(16) . . ?
N1 C5 C13 111.31(18) . . ?
N1 C5 C6 112.55(17) . . ?
C13 C5 C6 111.77(17) . . ?
N1 C5 C4 99.95(15) . . ?
C13 C5 C4 108.69(18) . . ?
C6 C5 C4 111.96(17) . . ?
C11 C6 C7 117.57(19) . . ?
C11 C6 C5 122.24(18) . . ?
C7 C6 C5 120.15(18) . . ?
C8 C7 C6 121.4(2) . . ?
C8 C7 H7 119.3 . . ?
C6 C7 H7 119.3 . . ?
C7 C8 C9 120.5(2) . . ?
C7 C8 H8 119.8 . . ?
C9 C8 H8 119.8 . . ?
O3 C9 C10 124.8(2) . . ?
O3 C9 C8 115.7(2) . . ?
C10 C9 C8 119.4(2) . . ?
C9 C10 C11 119.6(2) . . ?
C9 C10 H10 120.2 . . ?
C11 C10 H10 120.2 . . ?
C6 C11 C10 121.6(2) . . ?
C6 C11 H11 119.2 . . ?
C10 C11 H11 119.2 . . ?
O3 C12 H12A 109.5 . . ?
O3 C12 H12B 109.5 . . ?
H12A C12 H12B 109.5 . . ?
O3 C12 H12C 109.5 . . ?
H12A C12 H12C 109.5 . . ?
H12B C12 H12C 109.5 . . ?
C5 C13 H13A 109.5 . . ?
C5 C13 H13B 109.5 . . ?
H13A C13 H13B 109.5 . . ?
C5 C13 H13C 109.5 . . ?
H13A C13 H13C 109.5 . . ?
H13B C13 H13C 109.5 . . ?
C2 N1 C5 113.50(17) . . ?
C2 N1 H1 123.3 . . ?
C5 N1 H1 123.3 . . ?
C4 N3 C2 112.08(18) . . ?
C4 N3 H3 124 . . ?
C2 N3 H3 124 . . ?
C9 O3 C12 117.8(2) . . ?

loop_
_geom_bond_atom_site_label_1
_geom_bond_atom_site_label_2
_geom_bond_distance
_geom_bond_site_symmetry_2
_geom_bond_publ_flag
C2 O1 1.215(3) . ?
C2 N1 1.332(3) . ?
C2 N3 1.392(3) . ?
C4 O2 1.220(2) . ?
C4 N3 1.349(3) . ?
C4 C5 1.534(3) . ?
C5 N1 1.458(3) . ?
C5 C13 1.529(3) . ?
C5 C6 1.531(3) . ?
C6 C11 1.382(3) . ?
C6 C7 1.390(3) . ?
C7 C8 1.370(3) . ?
C7 H7 0.93 . ?
C8 C9 1.383(3) . ?
C8 H8 0.93 . ?
C9 O3 1.369(3) . ?
C9 C10 1.378(3) . ?
C10 C11 1.391(3) . ?
C10 H10 0.93 . ?
C11 H11 0.93 . ?
C12 O3 1.419(3) . ?
C12 H12A 0.96 . ?
C12 H12B 0.96 . ?
C12 H12C 0.96 . ?
C13 H13A 0.96 . ?
C13 H13B 0.96 . ?
C13 H13C 0.96 . ?
N1 H1 0.86 . ?
N3 H3 0.86 . ?
